data_2019501
loop_
_publ_author_name
'Hou, Qing-Biao'
'Chen, Li-Juan'
'Guo, Jing'
'Lin, Shen'

_publ_section_title
;
 A novel two-dimensional cobalt(II) complex composed of one-dimensional
 twisted pair-like chains:
 poly[[tetraaquabis(\m~3~-pyridine-2,5-dicarboxylato-\k^4^<i>N</i>,<i>O</i>^2^:<i>O</i>^5^:<i>O</i>^5'^)dicobalt(II)]
 dihydrate]
;
_journal_coeditor_code BG3170
_journal_issue 3
_journal_name_full 'Acta Crystallographica Section C'
_journal_page_first 302
_journal_page_last 305
_journal_paper_doi 10.1107/S2053229614003696
_journal_volume 70
_journal_year 2014
_chemical_formula_iupac '[Co2 (C7 H3 N O4)2 (H2 O1)4] , 2H2 O1'
_chemical_formula_moiety 'C14 H18 Co2 N2 O14'
_chemical_formula_sum 'C14 H18 Co2 N2 O14'
_chemical_formula_weight 556.16
_chemical_name_systematic
'Poly[[tetraaquabis(\m~3~-pyridine-2,5-dicarboxylato-\k^4^<i>N</i>,<i>O</i>^2^:<i>O</i>^5^:<i>O</i>^5'^)dicobalt(II)] dihydrate]'
_space_group_IT_number 2
_symmetry_cell_setting triclinic
_symmetry_space_group_name_Hall '-P 1'
_symmetry_space_group_name_H-M 'P -1'
_atom_sites_solution_hydrogens geom
_atom_sites_solution_primary direct
_atom_sites_solution_secondary difmap
_audit_creation_method SHELXL97
_cell_angle_alpha 87.759(11)
_cell_angle_beta 71.037(14)
_cell_angle_gamma 66.135(14)
_cell_formula_units_Z 1
_cell_length_a 7.3088(19)
_cell_length_b 7.3343(11)
_cell_length_c 10.0658(14)
_cell_measurement_temperature 293(2)
_cell_measurement_theta_max 25.49
_cell_measurement_theta_min 2.15
_cell_volume 463.99(17)
_computing_cell_refinement 'CrystalClear (Rigaku, 2002)'
_computing_data_collection 'CrystalClear (Rigaku, 2002)'
_computing_data_reduction 'CrystalClear (Rigaku, 2002)'
_computing_molecular_graphics 'DIAMOND (Brandenburg, 1999)'
_computing_publication_material 'SHELXL97 (Sheldrick, 2008)'
_computing_structure_refinement 'SHELXL97 (Sheldrick, 2008)'
_computing_structure_solution 'SHELXS97 (Sheldrick, 2008)'
_diffrn_ambient_temperature 293(2)
_diffrn_detector_area_resol_mean 14.6306
_diffrn_measured_fraction_theta_full 1.000
_diffrn_measured_fraction_theta_max 1.000
_diffrn_measurement_device_type 'Rigaku Mercury CCD area-detector'
_diffrn_measurement_method \w
_diffrn_radiation_monochromator graphite
_diffrn_radiation_source 'fine-focus sealed tube'
_diffrn_radiation_type MoK\a
_diffrn_radiation_wavelength 0.71073
_diffrn_reflns_av_R_equivalents 0.0211
_diffrn_reflns_av_sigmaI/netI 0.0309
_diffrn_reflns_limit_h_max 8
_diffrn_reflns_limit_h_min -2
_diffrn_reflns_limit_k_max 8
_diffrn_reflns_limit_k_min -8
_diffrn_reflns_limit_l_max 12
_diffrn_reflns_limit_l_min -11
_diffrn_reflns_number 1898
_diffrn_reflns_theta_full 25.49
_diffrn_reflns_theta_max 25.49
_diffrn_reflns_theta_min 2.15
_exptl_absorpt_coefficient_mu 1.872
_exptl_absorpt_correction_T_max 1.000
_exptl_absorpt_correction_T_min 0.565
_exptl_absorpt_correction_type multi-scan
_exptl_absorpt_process_details '(CrystalClear; Rigaku, 2002)'
_exptl_crystal_colour red
_exptl_crystal_density_diffrn 1.990
_exptl_crystal_density_method 'not measured'
_exptl_crystal_description prism
_exptl_crystal_F_000 282
_exptl_crystal_size_max 0.30
_exptl_crystal_size_mid 0.20
_exptl_crystal_size_min 0.15
_refine_diff_density_max 0.446
_refine_diff_density_min -0.496
_refine_ls_extinction_coef 0.089(6)
_refine_ls_extinction_expression Fc^*^=kFc[1+0.001xFc^2^\l^3^/sin(2\q)]^-1/4^
_refine_ls_extinction_method 'SHELXL97 (Sheldrick, 2008)'
_refine_ls_goodness_of_fit_ref 1.017
_refine_ls_hydrogen_treatment mixed
_refine_ls_matrix_type full
_refine_ls_number_parameters 167
_refine_ls_number_reflns 1726
_refine_ls_number_restraints 9
_refine_ls_restrained_S_all 1.015
_refine_ls_R_factor_all 0.0400
_refine_ls_R_factor_gt 0.0306
_refine_ls_shift/su_max 0.000
_refine_ls_shift/su_mean 0.000
_refine_ls_structure_factor_coef Fsqd
_refine_ls_weighting_details 'calc w = 1/[\s^2^(Fo^2^)+(0.0525P)^2^+0.2280P] where P=(Fo^2^+2Fc^2^)/3'
_refine_ls_weighting_scheme calc
_refine_ls_wR_factor_gt 0.0793
_refine_ls_wR_factor_ref 0.0847
_reflns_number_gt 1451
_reflns_number_total 1726
_reflns_threshold_expression I>2\s(I)
_cod_data_source_file bg3170sup1.cf
_cod_data_source_block I
_cod_original_cell_volume 463.99(15)
_cod_database_code 2019501
_cod_database_fobs_code 2019501

loop_
_symmetry_equiv_pos_as_xyz
'x, y, z'
'-x, -y, -z'

loop_
_atom_site_type_symbol
_atom_site_label
_atom_site_fract_x
_atom_site_fract_y
_atom_site_fract_z
_atom_site_U_iso_or_equiv
_atom_site_adp_type
_atom_site_calc_flag
_atom_site_refinement_flags
_atom_site_occupancy
_atom_site_symmetry_multiplicity
N N1 0.1713(4) 1.1859(3) 0.4846(2) 0.0145(5) Uani d . 1 1
Co Co1 0.0000 1.5000 0.5000 0.0153(2) Uani d S 1 2
Co Co2 0.5000 0.5000 0.0000 0.0166(2) Uani d S 1 2
O O1 0.2349(4) 1.2645(3) 0.8085(2) 0.0297(5) Uani d . 1 1
O O1W 0.1790(5) 1.0990(4) 1.0537(3) 0.0437(7) Uani d D 1 1
H H1A 0.239(7) 1.093(6) 0.9685(10) 0.066 Uiso d D 1 1
H H1B 0.231(7) 0.984(2) 1.073(4) 0.066 Uiso d D 1 1
O O2 0.0981(3) 1.4796(3) 0.6682(2) 0.0217(5) Uani d . 1 1
O O3 0.2844(3) 0.5277(3) 0.3544(2) 0.0196(5) Uani d . 1 1
O O4 0.3336(3) 0.7205(3) 0.1803(2) 0.0208(5) Uani d . 1 1
O O5 0.2453(4) 0.5843(4) -0.0716(3) 0.0352(6) Uani d D 1 1
H H5B 0.139(4) 0.688(3) -0.062(4) 0.053 Uiso d D 1 1
H H5C 0.234(6) 0.500(4) -0.116(4) 0.053 Uiso d D 1 1
O O6 0.4199(4) 0.2847(3) 0.1156(2) 0.0277(5) Uani d D 1 1
H H6A 0.333(4) 0.258(6) 0.095(3) 0.042 Uiso d D 1 1
H H6B 0.359(5) 0.335(5) 0.1980(13) 0.042 Uiso d D 1 1
C C1 0.2165(4) 1.1321(4) 0.6043(3) 0.0147(6) Uani d . 1 1
C C2 0.2884(5) 0.9358(4) 0.6342(3) 0.0179(6) Uani d . 1 1
H H2A 0.3194 0.9024 0.7169 0.021 Uiso calc R 1 1
C C3 0.3139(4) 0.7880(4) 0.5383(3) 0.0183(6) Uani d . 1 1
H H3A 0.3553 0.6554 0.5584 0.022 Uiso calc R 1 1
C C4 0.2770(4) 0.8409(4) 0.4128(3) 0.0141(6) Uani d . 1 1
C C5 0.2067(4) 1.0424(4) 0.3894(3) 0.0148(6) Uani d . 1 1
H H5A 0.1836 1.0784 0.3047 0.018 Uiso calc R 1 1
C C6 0.1794(5) 1.3044(4) 0.7027(3) 0.0167(6) Uani d . 1 1
C C7 0.3003(4) 0.6853(4) 0.3072(3) 0.0151(6) Uani d . 1 1

loop_
_atom_site_aniso_label
_atom_site_aniso_U_11
_atom_site_aniso_U_22
_atom_site_aniso_U_33
_atom_site_aniso_U_12
_atom_site_aniso_U_13
_atom_site_aniso_U_23
N1 0.0176(12) 0.0112(11) 0.0144(11) -0.0059(9) -0.0052(9) 0.0018(9)
Co1 0.0237(3) 0.0086(3) 0.0135(3) -0.0053(2) -0.0080(2) 0.00166(19)
Co2 0.0220(3) 0.0132(3) 0.0142(3) -0.0080(2) -0.0045(2) -0.0012(2)
O1 0.0497(15) 0.0215(11) 0.0256(12) -0.0119(11) -0.0263(11) 0.0046(9)
O1W 0.0667(19) 0.0252(13) 0.0282(13) -0.0118(13) -0.0117(13) 0.0034(10)
O2 0.0357(12) 0.0117(10) 0.0214(11) -0.0084(9) -0.0159(9) 0.0015(8)
O3 0.0278(11) 0.0108(10) 0.0180(10) -0.0087(8) -0.0039(8) 0.0004(8)
O4 0.0302(11) 0.0147(10) 0.0146(10) -0.0079(9) -0.0056(9) -0.0002(8)
O5 0.0289(13) 0.0247(12) 0.0519(16) -0.0028(10) -0.0226(12) -0.0103(11)
O6 0.0393(14) 0.0246(12) 0.0182(11) -0.0177(11) -0.0023(10) -0.0025(9)
C1 0.0138(13) 0.0150(14) 0.0148(13) -0.0052(11) -0.0050(11) 0.0009(11)
C2 0.0222(15) 0.0159(14) 0.0153(14) -0.0049(12) -0.0100(12) 0.0030(11)
C3 0.0209(15) 0.0106(13) 0.0219(15) -0.0042(12) -0.0086(12) 0.0030(11)
C4 0.0127(13) 0.0117(13) 0.0141(13) -0.0039(11) -0.0008(10) -0.0021(10)
C5 0.0159(13) 0.0133(13) 0.0131(13) -0.0054(11) -0.0034(11) 0.0023(10)
C6 0.0218(14) 0.0161(14) 0.0159(14) -0.0100(12) -0.0082(11) 0.0026(11)
C7 0.0142(13) 0.0119(13) 0.0162(13) -0.0033(11) -0.0038(11) -0.0025(10)

loop_
_atom_type_symbol
_atom_type_description
_atom_type_scat_dispersion_real
_atom_type_scat_dispersion_imag
_atom_type_scat_source
C C 0.0033 0.0016 'International Tables Vol C Tables 4.2.6.8 and 6.1.1.4'
H H 0.0000 0.0000 'International Tables Vol C Tables 4.2.6.8 and 6.1.1.4'
N N 0.0061 0.0033 'International Tables Vol C Tables 4.2.6.8 and 6.1.1.4'
O O 0.0106 0.0060 'International Tables Vol C Tables 4.2.6.8 and 6.1.1.4'
Co Co 0.3494 0.9721 'International Tables Vol C Tables 4.2.6.8 and 6.1.1.4'

loop_
_geom_angle_atom_site_label_1
_geom_angle_atom_site_label_2
_geom_angle_atom_site_label_3
_geom_angle_site_symmetry_1
_geom_angle_site_symmetry_3
_geom_angle
_geom_angle_publ_flag
C5 N1 C1 . . 118.8(2) no
C5 N1 Co1 . . 129.86(18) no
C1 N1 Co1 . . 110.38(17) no
O2 Co1 O2 . 2_586 180.0000(10) no
O2 Co1 N1 . . 80.06(8) yes
O2 Co1 N1 2_586 . 99.94(8) no
O2 Co1 N1 . 2_586 99.94(8) no
O2 Co1 N1 2_586 2_586 80.06(8) no
N1 Co1 N1 . 2_586 180.0000(10) no
O2 Co1 O3 . 2_576 86.62(8) yes
O2 Co1 O3 2_586 2_576 93.38(8) no
N1 Co1 O3 . 2_576 89.47(8) yes
N1 Co1 O3 2_586 2_576 90.53(8) no
O2 Co1 O3 . 1_565 93.38(8) no
O2 Co1 O3 2_586 1_565 86.62(8) no
N1 Co1 O3 . 1_565 90.53(8) no
N1 Co1 O3 2_586 1_565 89.47(8) no
O3 Co1 O3 2_576 1_565 180.0000(10) no
O5 Co2 O5 2_665 . 180.0 no
O5 Co2 O6 2_665 . 87.66(10) no
O5 Co2 O6 . . 92.34(10) yes
O5 Co2 O6 2_665 2_665 92.34(10) no
O5 Co2 O6 . 2_665 87.66(10) no
O6 Co2 O6 . 2_665 180.00(11) no
O5 Co2 O4 2_665 . 85.06(9) no
O5 Co2 O4 . . 94.94(9) yes
O6 Co2 O4 . . 92.31(8) yes
O6 Co2 O4 2_665 . 87.69(8) no
O5 Co2 O4 2_665 2_665 94.94(9) no
O5 Co2 O4 . 2_665 85.06(9) no
O6 Co2 O4 . 2_665 87.69(8) no
O6 Co2 O4 2_665 2_665 92.31(8) no
O4 Co2 O4 . 2_665 180.00(8) no
H1A O1W H1B . . 104.9(12) no
C6 O2 Co1 . . 115.85(17) no
C7 O3 Co1 . 1_545 127.77(18) no
C7 O4 Co2 . . 125.86(17) no
Co2 O5 H5B . . 134(2) no
Co2 O5 H5C . . 120(2) no
H5B O5 H5C . . 106.0(12) no
Co2 O6 H6A . . 114(3) no
Co2 O6 H6B . . 106(3) no
H6A O6 H6B . . 105.0(12) no
N1 C1 C2 . . 122.2(2) no
N1 C1 C6 . . 114.8(2) no
C2 C1 C6 . . 122.9(2) no
C1 C2 C3 . . 118.8(3) no
C1 C2 H2A . . 120.6 no
C3 C2 H2A . . 120.6 no
C4 C3 C2 . . 119.2(3) no
C4 C3 H3A . . 120.4 no
C2 C3 H3A . . 120.4 no
C3 C4 C5 . . 118.6(2) no
C3 C4 C7 . . 120.7(2) no
C5 C4 C7 . . 120.6(2) no
N1 C5 C4 . . 122.2(2) no
N1 C5 H5A . . 118.9 no
C4 C5 H5A . . 118.9 no
O1 C6 O2 . . 124.8(3) no
O1 C6 C1 . . 118.3(2) no
O2 C6 C1 . . 116.9(2) no
O4 C7 O3 . . 124.9(2) no
O4 C7 C4 . . 118.3(2) no
O3 C7 C4 . . 116.8(2) no

loop_
_geom_bond_atom_site_label_1
_geom_bond_atom_site_label_2
_geom_bond_site_symmetry_2
_geom_bond_distance
_geom_bond_publ_flag
N1 C5 . 1.338(3) no
N1 C1 . 1.353(3) no
N1 Co1 . 2.113(2) no
Co1 O2 . 2.021(2) yes
Co1 O2 2_586 2.021(2) no
Co1 N1 2_586 2.113(2) yes
Co1 O3 2_576 2.202(2) yes
Co1 O3 1_565 2.202(2) no
Co2 O5 2_665 2.067(2) no
Co2 O5 . 2.067(2) yes
Co2 O6 . 2.086(2) yes
Co2 O6 2_665 2.086(2) no
Co2 O4 . 2.1431(19) yes
Co2 O4 2_665 2.1431(19) no
O1 C6 . 1.243(3) no
O1W H1A . 0.8200(11) no
O1W H1B . 0.8200(11) no
O2 C6 . 1.267(3) no
O3 C7 . 1.267(3) no
O3 Co1 1_545 2.202(2) no
O4 C7 . 1.257(3) no
O5 H5B . 0.8199(11) no
O5 H5C . 0.8200(11) no
O6 H6A . 0.8200(11) no
O6 H6B . 0.8199(11) no
C1 C2 . 1.377(4) no
C1 C6 . 1.516(4) no
C2 C3 . 1.393(4) no
C2 H2A . 0.9300 no
C3 C4 . 1.385(4) no
C3 H3A . 0.9300 no
C4 C5 . 1.393(4) no
C4 C7 . 1.510(4) no
C5 H5A . 0.9300 no

loop_
_geom_hbond_atom_site_label_D
_geom_hbond_atom_site_label_H
_geom_hbond_atom_site_label_A
_geom_hbond_site_symmetry_A
_geom_hbond_distance_DH
_geom_hbond_distance_HA
_geom_hbond_distance_DA
_geom_hbond_angle_DHA
O1W H1A O1 . 0.8200(11) 2.00(2) 2.691(3) 141(4)
O1W H1B O4 1_556 0.8200(11) 2.155(10) 2.954(3) 165(4)
O5 H5B O1W 2_576 0.8199(11) 2.189(11) 2.981(4) 163(3)
O5 H5C O1 1_544 0.8200(11) 1.914(9) 2.719(3) 167(4)
O6 H6A O1W 1_544 0.8200(11) 2.052(14) 2.840(4) 161(4)
O6 H6B O3 . 0.8199(11) 1.942(15) 2.701(3) 154(3)
